data_4068201
loop_
_publ_author_name
'Montag, Michael'
'Efremenko, Irena'
'Diskin-Posner, Yael'
'Ben-David, Yehoshoa'
'Martin, Jan M. L.'
'Milstein, David'

_publ_section_title
;
 Exclusive C--C Oxidative Addition in a Rhodium Thiophosphoryl Pincer
 Complex and Computational Evidence for an \h3-C--C--H Agostic
 Intermediate
;
_journal_issue 1
_journal_name_full Organometallics
_journal_page_first 505
_journal_paper_doi 10.1021/om201205y
_journal_volume 31
_journal_year 2012
_chemical_formula_moiety 'C25 H46 O2 P2 Rh S2, B F4'
_chemical_formula_sum 'C25 H46 B F4 O2 P2 Rh S2'
_chemical_formula_weight 694.40
_chemical_name_systematic
; 
 ? 
;
_space_group_IT_number 14
_symmetry_cell_setting monoclinic
_symmetry_space_group_name_Hall '-P 2ybc'
_symmetry_space_group_name_H-M 'P 1 21/c 1'
_atom_sites_solution_hydrogens geom
_atom_sites_solution_primary direct
_atom_sites_solution_secondary difmap
_audit_creation_method SHELXL-97
_cell_angle_alpha 90.00
_cell_angle_beta 101.268(2)
_cell_angle_gamma 90.00
_cell_formula_units_Z 4
_cell_length_a 8.8444(6)
_cell_length_b 21.2018(14)
_cell_length_c 17.7823(12)
_cell_measurement_reflns_used 38485
_cell_measurement_temperature 100(2)
_cell_measurement_theta_max 30.597
_cell_measurement_theta_min 2.5255
_cell_volume 3270.2(4)
_computing_cell_refinement APEX2
_computing_data_collection APEX2
_computing_data_reduction APEX2
_computing_structure_refinement 'SHELXL-97 (Sheldrick, 1997)'
_computing_structure_solution 'SHELXS-97 (Sheldrick, 1990)'
_diffrn_ambient_temperature 100(2)
_diffrn_measured_fraction_theta_full 0.997
_diffrn_measured_fraction_theta_max 0.997
_diffrn_measurement_device_type 'Bruker kappaAPEXII ccd'
_diffrn_measurement_method 'Phi and Omega scans'
_diffrn_radiation_monochromator graphite
_diffrn_radiation_source 'fine-focus sealed tube'
_diffrn_radiation_type MoK\a
_diffrn_radiation_wavelength 0.71073
_diffrn_reflns_av_R_equivalents 0.0362
_diffrn_reflns_av_sigmaI/netI 0.0396
_diffrn_reflns_limit_h_max 9
_diffrn_reflns_limit_h_min -12
_diffrn_reflns_limit_k_max 26
_diffrn_reflns_limit_k_min -30
_diffrn_reflns_limit_l_max 25
_diffrn_reflns_limit_l_min -25
_diffrn_reflns_number 37814
_diffrn_reflns_theta_full 30.63
_diffrn_reflns_theta_max 30.63
_diffrn_reflns_theta_min 1.92
_exptl_absorpt_coefficient_mu 0.791
_exptl_absorpt_correction_T_max 0.9394
_exptl_absorpt_correction_T_min 0.9110
_exptl_absorpt_correction_type empirical
_exptl_absorpt_process_details 'SHELXL-97 (Sheldrick, 1997)'
_exptl_crystal_colour colorless
_exptl_crystal_density_diffrn 1.410
_exptl_crystal_density_method 'not measured'
_exptl_crystal_description needle
_exptl_crystal_F_000 1440
_exptl_crystal_size_max 0.12
_exptl_crystal_size_mid 0.10
_exptl_crystal_size_min 0.08
_refine_diff_density_max 1.493
_refine_diff_density_min -0.951
_refine_diff_density_rms 0.099
_refine_ls_extinction_method none
_refine_ls_goodness_of_fit_ref 1.070
_refine_ls_hydrogen_treatment mixed
_refine_ls_matrix_type full
_refine_ls_number_parameters 350
_refine_ls_number_reflns 10079
_refine_ls_number_restraints 0
_refine_ls_restrained_S_all 1.070
_refine_ls_R_factor_all 0.0563
_refine_ls_R_factor_gt 0.0389
_refine_ls_shift/su_max 0.002
_refine_ls_shift/su_mean 0.000
_refine_ls_structure_factor_coef Fsqd
_refine_ls_weighting_details 'calc w=1/[\s^2^(Fo^2^)+(0.0422P)^2^+2.9547P] where P=(Fo^2^+2Fc^2^)/3'
_refine_ls_weighting_scheme calc
_refine_ls_wR_factor_gt 0.0892
_refine_ls_wR_factor_ref 0.0972
_reflns_number_gt 8013
_reflns_number_total 10079
_reflns_threshold_expression >2sigma(I)
_cod_data_source_file om201205y_si_002.cif
_cod_data_source_block m920a
_cod_depositor_comments
;
The following automatic conversions were performed:

'_symmetry_cell_setting' value 'Monoclinic' changed to 'monoclinic'
according to /home/saulius/struct/CIF-dictionaries/cif_core.dic
dictionary named 'cif_core.dic' version 2.4.1 from 2010-06-29.

Automatic conversion script
Id: cif_fix_values 1715 2011-07-08 13:25:40Z adriana 
;
_cod_original_sg_symbol_Hall -P2ybc
_cod_original_sg_symbol_H-M P2(1)/c
_cod_database_code 4068201

loop_
_symmetry_equiv_pos_as_xyz
'x, y, z'
'-x, y+1/2, -z+1/2'
'-x, -y, -z'
'x, -y-1/2, z-1/2'

loop_
_atom_site_label
_atom_site_type_symbol
_atom_site_fract_x
_atom_site_fract_y
_atom_site_fract_z
_atom_site_U_iso_or_equiv
_atom_site_adp_type
_atom_site_occupancy
_atom_site_symmetry_multiplicity
_atom_site_calc_flag
_atom_site_refinement_flags
Rh1 Rh 0.77350(2) 0.336627(8) 0.380968(9) 0.01653(5) Uani 1 1 d .
S1 S 0.85204(7) 0.24996(3) 0.31488(3) 0.02146(12) Uani 1 1 d .
P1 P 0.89100(7) 0.18668(3) 0.40068(3) 0.01788(12) Uani 1 1 d .
C1 C 0.8146(2) 0.29043(10) 0.47905(12) 0.0162(4) Uani 1 1 d .
C2 C 0.7989(3) 0.31869(10) 0.54986(12) 0.0168(4) Uani 1 1 d .
C3 C 0.8475(3) 0.28914(11) 0.62065(13) 0.0209(4) Uani 1 1 d .
H3 H 0.8349 0.3100 0.6663 0.025 Uiso 1 1 calc R
C4 C 0.9139(3) 0.22957(11) 0.62495(13) 0.0240(5) Uani 1 1 d .
H4 H 0.9502 0.2101 0.6732 0.029 Uiso 1 1 calc R
C5 C 0.9263(3) 0.19900(11) 0.55756(13) 0.0211(4) Uani 1 1 d .
H5 H 0.9685 0.1577 0.5596 0.025 Uiso 1 1 calc R
C6 C 0.8774(3) 0.22847(10) 0.48646(12) 0.0171(4) Uani 1 1 d .
P2 P 0.70898(7) 0.39446(3) 0.54624(3) 0.01680(11) Uani 1 1 d .
S2 S 0.69948(7) 0.42883(3) 0.44025(3) 0.02085(12) Uani 1 1 d .
C7 C 0.7480(3) 0.12323(11) 0.38486(14) 0.0235(5) Uani 1 1 d .
H7 H 0.7584 0.1013 0.3363 0.028 Uiso 1 1 calc R
C8 C 0.5860(3) 0.15036(14) 0.37272(19) 0.0361(6) Uani 1 1 d .
H8A H 0.5106 0.1161 0.3619 0.054 Uiso 1 1 calc R
H8B H 0.5708 0.1798 0.3294 0.054 Uiso 1 1 calc R
H8C H 0.5722 0.1728 0.4191 0.054 Uiso 1 1 calc R
C9 C 0.7742(3) 0.07372(13) 0.44877(16) 0.0335(6) Uani 1 1 d .
H9A H 0.7604 0.0932 0.4970 0.050 Uiso 1 1 calc R
H9B H 0.8792 0.0570 0.4549 0.050 Uiso 1 1 calc R
H9C H 0.6999 0.0393 0.4354 0.050 Uiso 1 1 calc R
C10 C 1.0808(3) 0.14988(11) 0.40945(15) 0.0249(5) Uani 1 1 d .
H10 H 1.0851 0.1128 0.4446 0.030 Uiso 1 1 calc R
C11 C 1.1023(3) 0.12576(12) 0.33077(16) 0.0314(6) Uani 1 1 d .
H11A H 1.0966 0.1613 0.2951 0.047 Uiso 1 1 calc R
H11B H 1.0209 0.0953 0.3110 0.047 Uiso 1 1 calc R
H11C H 1.2032 0.1053 0.3360 0.047 Uiso 1 1 calc R
C12 C 1.2101(3) 0.19548(14) 0.44399(18) 0.0344(6) Uani 1 1 d .
H12A H 1.3098 0.1741 0.4493 0.052 Uiso 1 1 calc R
H12B H 1.1950 0.2094 0.4946 0.052 Uiso 1 1 calc R
H12C H 1.2083 0.2321 0.4103 0.052 Uiso 1 1 calc R
C13 C 0.5149(3) 0.38634(12) 0.56736(13) 0.0231(5) Uani 1 1 d .
H13 H 0.4603 0.4273 0.5536 0.028 Uiso 1 1 calc R
C14 C 0.5136(3) 0.37383(15) 0.65238(15) 0.0353(6) Uani 1 1 d .
H14A H 0.4068 0.3712 0.6597 0.053 Uiso 1 1 calc R
H14B H 0.5664 0.4083 0.6836 0.053 Uiso 1 1 calc R
H14C H 0.5667 0.3340 0.6681 0.053 Uiso 1 1 calc R
C15 C 0.4251(3) 0.33556(13) 0.51570(17) 0.0334(6) Uani 1 1 d .
H15A H 0.4709 0.2941 0.5301 0.050 Uiso 1 1 calc R
H15B H 0.4297 0.3444 0.4621 0.050 Uiso 1 1 calc R
H15C H 0.3174 0.3356 0.5218 0.050 Uiso 1 1 calc R
C16 C 0.8166(3) 0.44635(11) 0.61918(13) 0.0207(4) Uani 1 1 d .
H16 H 0.8088 0.4290 0.6706 0.025 Uiso 1 1 calc R
C17 C 0.9874(3) 0.45015(12) 0.61495(15) 0.0277(5) Uani 1 1 d .
H17A H 0.9979 0.4680 0.5654 0.041 Uiso 1 1 calc R
H17B H 1.0324 0.4078 0.6204 0.041 Uiso 1 1 calc R
H17C H 1.0412 0.4772 0.6564 0.041 Uiso 1 1 calc R
C18 C 0.7405(3) 0.51167(11) 0.61126(14) 0.0257(5) Uani 1 1 d .
H18A H 0.7901 0.5386 0.6538 0.039 Uiso 1 1 calc R
H18B H 0.6307 0.5074 0.6125 0.039 Uiso 1 1 calc R
H18C H 0.7522 0.5307 0.5625 0.039 Uiso 1 1 calc R
C19 C 0.9969(3) 0.36486(11) 0.40881(14) 0.0225(5) Uani 1 1 d .
H19A H 1.0109 0.3919 0.4544 0.034 Uiso 1 1 calc R
H19B H 1.0237 0.3885 0.3659 0.034 Uiso 1 1 calc R
H19C H 1.0639 0.3278 0.4196 0.034 Uiso 1 1 calc R
O1 O 0.7369(2) 0.39101(9) 0.27133(10) 0.0273(4) Uani 1 1 d .
H1 H 0.808(4) 0.3961(16) 0.2564(19) 0.035(10) Uiso 1 1 d .
C20 C 0.5963(3) 0.40442(12) 0.21667(15) 0.0284(5) Uani 1 1 d .
C21 C 0.5791(4) 0.35782(18) 0.15096(17) 0.0460(8) Uani 1 1 d .
H21A H 0.6654 0.3628 0.1243 0.069 Uiso 1 1 calc R
H21B H 0.4819 0.3658 0.1151 0.069 Uiso 1 1 calc R
H21C H 0.5789 0.3148 0.1710 0.069 Uiso 1 1 calc R
C22 C 0.6025(4) 0.47203(16) 0.1881(2) 0.0550(10) Uani 1 1 d .
H22A H 0.6141 0.5011 0.2316 0.082 Uiso 1 1 calc R
H22B H 0.5068 0.4817 0.1518 0.082 Uiso 1 1 calc R
H22C H 0.6903 0.4767 0.1624 0.082 Uiso 1 1 calc R
C23 C 0.4631(3) 0.39869(13) 0.26002(16) 0.0297(5) Uani 1 1 d .
H23A H 0.4845 0.4268 0.3053 0.036 Uiso 1 1 calc R
H23B H 0.3676 0.4139 0.2263 0.036 Uiso 1 1 calc R
C24 C 0.4343(3) 0.33238(14) 0.28703(15) 0.0296(5) Uani 1 1 d .
C25 C 0.2855(4) 0.30210(17) 0.2536(2) 0.0460(8) Uani 1 1 d .
H25A H 0.2882 0.2577 0.2689 0.069 Uiso 1 1 calc R
H25B H 0.2680 0.3050 0.1975 0.069 Uiso 1 1 calc R
H25C H 0.2018 0.3236 0.2721 0.069 Uiso 1 1 calc R
O2 O 0.5277(2) 0.30565(9) 0.33643(10) 0.0260(4) Uani 1 1 d .
B1 B 0.0574(3) 0.45399(14) 0.16147(16) 0.0261(6) Uani 1 1 d .
F1 F 0.14684(19) 0.41988(7) 0.11961(9) 0.0343(4) Uani 1 1 d .
F2 F 0.14855(19) 0.49888(7) 0.20618(9) 0.0313(3) Uani 1 1 d .
F3 F -0.0640(2) 0.48317(9) 0.11287(10) 0.0415(4) Uani 1 1 d .
F4 F -0.0022(2) 0.41226(7) 0.21048(10) 0.0366(4) Uani 1 1 d .

loop_
_atom_site_aniso_label
_atom_site_aniso_U_11
_atom_site_aniso_U_22
_atom_site_aniso_U_33
_atom_site_aniso_U_23
_atom_site_aniso_U_13
_atom_site_aniso_U_12
Rh1 0.01773(9) 0.01711(8) 0.01445(8) -0.00034(6) 0.00245(6) 0.00229(7)
S1 0.0268(3) 0.0207(3) 0.0178(2) -0.0024(2) 0.0065(2) 0.0024(2)
P1 0.0173(3) 0.0167(3) 0.0201(3) -0.0037(2) 0.0046(2) 0.0006(2)
C1 0.0133(10) 0.0188(10) 0.0165(9) -0.0006(8) 0.0026(8) -0.0019(8)
C2 0.0168(10) 0.0157(9) 0.0168(10) -0.0010(7) 0.0010(8) 0.0009(8)
C3 0.0257(12) 0.0186(10) 0.0177(10) -0.0018(8) 0.0022(9) 0.0026(9)
C4 0.0288(13) 0.0229(11) 0.0185(10) 0.0025(9) 0.0000(9) 0.0051(10)
C5 0.0231(12) 0.0166(10) 0.0226(11) 0.0005(8) 0.0017(9) 0.0042(9)
C6 0.0178(10) 0.0156(9) 0.0177(10) -0.0028(8) 0.0026(8) 0.0013(8)
P2 0.0184(3) 0.0152(2) 0.0163(2) -0.00160(19) 0.0020(2) 0.0023(2)
S2 0.0269(3) 0.0177(2) 0.0174(2) 0.0009(2) 0.0032(2) 0.0056(2)
C7 0.0249(12) 0.0202(11) 0.0264(12) -0.0066(9) 0.0071(10) -0.0049(9)
C8 0.0224(13) 0.0318(14) 0.0548(18) -0.0103(13) 0.0091(12) -0.0068(11)
C9 0.0386(16) 0.0279(13) 0.0343(14) -0.0004(11) 0.0081(12) -0.0112(12)
C10 0.0197(11) 0.0202(11) 0.0357(13) -0.0036(9) 0.0074(10) 0.0023(9)
C11 0.0295(14) 0.0246(12) 0.0443(15) -0.0108(11) 0.0173(12) 0.0012(10)
C12 0.0177(12) 0.0372(15) 0.0477(17) -0.0100(13) 0.0045(11) 0.0014(11)
C13 0.0201(11) 0.0255(11) 0.0240(11) -0.0024(9) 0.0052(9) 0.0019(9)
C14 0.0292(14) 0.0506(17) 0.0284(13) -0.0001(12) 0.0110(11) -0.0030(13)
C15 0.0238(13) 0.0363(15) 0.0400(15) -0.0101(12) 0.0060(11) -0.0069(11)
C16 0.0228(12) 0.0182(10) 0.0200(10) -0.0032(8) 0.0015(9) 0.0008(9)
C17 0.0220(12) 0.0255(12) 0.0334(13) -0.0053(10) 0.0000(10) -0.0013(10)
C18 0.0278(13) 0.0180(10) 0.0309(13) -0.0063(9) 0.0047(10) 0.0020(9)
C19 0.0203(11) 0.0212(11) 0.0263(11) 0.0002(9) 0.0050(9) -0.0001(9)
O1 0.0237(9) 0.0360(10) 0.0227(9) 0.0087(7) 0.0058(7) 0.0044(8)
C20 0.0278(13) 0.0288(13) 0.0272(12) 0.0068(10) 0.0023(10) 0.0067(11)
C21 0.0388(17) 0.072(2) 0.0283(14) -0.0123(15) 0.0094(12) -0.0030(16)
C22 0.0417(19) 0.0391(18) 0.085(3) 0.0304(18) 0.0144(18) 0.0118(15)
C23 0.0264(13) 0.0298(13) 0.0322(13) -0.0001(10) 0.0036(10) 0.0074(11)
C24 0.0230(12) 0.0434(15) 0.0224(11) -0.0031(11) 0.0048(9) 0.0026(11)
C25 0.0322(16) 0.0508(19) 0.0495(18) 0.0120(15) -0.0057(13) -0.0082(14)
O2 0.0219(9) 0.0326(9) 0.0223(8) 0.0014(7) 0.0016(7) 0.0014(7)
B1 0.0275(15) 0.0236(13) 0.0260(13) -0.0008(10) 0.0023(11) -0.0042(11)
F1 0.0360(9) 0.0309(8) 0.0378(9) -0.0100(7) 0.0120(7) -0.0070(7)
F2 0.0402(9) 0.0212(7) 0.0289(8) -0.0028(6) -0.0018(7) -0.0021(6)
F3 0.0378(10) 0.0469(10) 0.0346(9) 0.0029(8) -0.0057(7) 0.0044(8)
F4 0.0389(9) 0.0294(8) 0.0452(10) 0.0060(7) 0.0178(8) -0.0026(7)

loop_
_atom_type_symbol
_atom_type_description
_atom_type_scat_dispersion_real
_atom_type_scat_dispersion_imag
_atom_type_scat_source
C C 0.0033 0.0016 'International Tables Vol C Tables 4.2.6.8 and 6.1.1.4'
H H 0.0000 0.0000 'International Tables Vol C Tables 4.2.6.8 and 6.1.1.4'
O O 0.0106 0.0060 'International Tables Vol C Tables 4.2.6.8 and 6.1.1.4'
B B 0.0013 0.0007 'International Tables Vol C Tables 4.2.6.8 and 6.1.1.4'
F F 0.0171 0.0103 'International Tables Vol C Tables 4.2.6.8 and 6.1.1.4'
P P 0.1023 0.0942 'International Tables Vol C Tables 4.2.6.8 and 6.1.1.4'
S S 0.1246 0.1234 'International Tables Vol C Tables 4.2.6.8 and 6.1.1.4'
Rh Rh -1.1178 0.9187 'International Tables Vol C Tables 4.2.6.8 and 6.1.1.4'

loop_
_geom_angle_atom_site_label_1
_geom_angle_atom_site_label_2
_geom_angle_atom_site_label_3
_geom_angle
C1 Rh1 C19 85.88(9)
C1 Rh1 O1 177.49(8)
C19 Rh1 O1 91.64(9)
C1 Rh1 O2 99.45(8)
C19 Rh1 O2 173.73(8)
O1 Rh1 O2 83.04(7)
C1 Rh1 S1 91.86(6)
C19 Rh1 S1 89.08(7)
O1 Rh1 S1 88.50(5)
O2 Rh1 S1 87.47(5)
C1 Rh1 S2 92.03(6)
C19 Rh1 S2 89.34(7)
O1 Rh1 S2 87.54(5)
O2 Rh1 S2 93.73(5)
S1 Rh1 S2 175.69(2)
P1 S1 Rh1 99.51(3)
C6 P1 C10 110.61(11)
C6 P1 C7 109.61(11)
C10 P1 C7 107.13(11)
C6 P1 S1 106.66(8)
C10 P1 S1 111.57(9)
C7 P1 S1 111.28(9)
C6 C1 C2 114.21(19)
C6 C1 Rh1 122.83(15)
C2 C1 Rh1 122.67(16)
C3 C2 C1 122.8(2)
C3 C2 P2 119.46(16)
C1 C2 P2 117.72(16)
C4 C3 C2 120.7(2)
C4 C3 H3 119.7
C2 C3 H3 119.7
C5 C4 C3 118.8(2)
C5 C4 H4 120.6
C3 C4 H4 120.6
C4 C5 C6 120.6(2)
C4 C5 H5 119.7
C6 C5 H5 119.7
C5 C6 C1 122.80(19)
C5 C6 P1 119.24(16)
C1 C6 P1 117.95(16)
C2 P2 C16 110.50(11)
C2 P2 C13 109.60(11)
C16 P2 C13 106.88(11)
C2 P2 S2 107.26(7)
C16 P2 S2 111.70(8)
C13 P2 S2 110.91(8)
P2 S2 Rh1 98.83(3)
C8 C7 C9 111.5(2)
C8 C7 P1 110.34(17)
C9 C7 P1 112.93(18)
C8 C7 H7 107.2
C9 C7 H7 107.2
P1 C7 H7 107.2
C7 C8 H8A 109.5
C7 C8 H8B 109.5
H8A C8 H8B 109.5
C7 C8 H8C 109.5
H8A C8 H8C 109.5
H8B C8 H8C 109.5
C7 C9 H9A 109.5
C7 C9 H9B 109.5
H9A C9 H9B 109.5
C7 C9 H9C 109.5
H9A C9 H9C 109.5
H9B C9 H9C 109.5
C12 C10 C11 111.1(2)
C12 C10 P1 111.46(17)
C11 C10 P1 109.84(19)
C12 C10 H10 108.1
C11 C10 H10 108.1
P1 C10 H10 108.1
C10 C11 H11A 109.5
C10 C11 H11B 109.5
H11A C11 H11B 109.5
C10 C11 H11C 109.5
H11A C11 H11C 109.5
H11B C11 H11C 109.5
C10 C12 H12A 109.5
C10 C12 H12B 109.5
H12A C12 H12B 109.5
C10 C12 H12C 109.5
H12A C12 H12C 109.5
H12B C12 H12C 109.5
C15 C13 C14 111.5(2)
C15 C13 P2 109.81(17)
C14 C13 P2 113.86(18)
C15 C13 H13 107.1
C14 C13 H13 107.1
P2 C13 H13 107.1
C13 C14 H14A 109.5
C13 C14 H14B 109.5
H14A C14 H14B 109.5
C13 C14 H14C 109.5
H14A C14 H14C 109.5
H14B C14 H14C 109.5
C13 C15 H15A 109.5
C13 C15 H15B 109.5
H15A C15 H15B 109.5
C13 C15 H15C 109.5
H15A C15 H15C 109.5
H15B C15 H15C 109.5
C17 C16 C18 111.6(2)
C17 C16 P2 112.37(16)
C18 C16 P2 108.74(16)
C17 C16 H16 108.0
C18 C16 H16 108.0
P2 C16 H16 108.0
C16 C17 H17A 109.5
C16 C17 H17B 109.5
H17A C17 H17B 109.5
C16 C17 H17C 109.5
H17A C17 H17C 109.5
H17B C17 H17C 109.5
C16 C18 H18A 109.5
C16 C18 H18B 109.5
H18A C18 H18B 109.5
C16 C18 H18C 109.5
H18A C18 H18C 109.5
H18B C18 H18C 109.5
Rh1 C19 H19A 109.5
Rh1 C19 H19B 109.5
H19A C19 H19B 109.5
Rh1 C19 H19C 109.5
H19A C19 H19C 109.5
H19B C19 H19C 109.5
C20 O1 Rh1 130.23(16)
C20 O1 H1 114(3)
Rh1 O1 H1 114(3)
O1 C20 C21 109.5(2)
O1 C20 C22 109.0(2)
C21 C20 C22 111.1(3)
O1 C20 C23 106.9(2)
C21 C20 C23 111.4(2)
C22 C20 C23 108.8(2)
C20 C21 H21A 109.5
C20 C21 H21B 109.5
H21A C21 H21B 109.5
C20 C21 H21C 109.5
H21A C21 H21C 109.5
H21B C21 H21C 109.5
C20 C22 H22A 109.5
C20 C22 H22B 109.5
H22A C22 H22B 109.5
C20 C22 H22C 109.5
H22A C22 H22C 109.5
H22B C22 H22C 109.5
C24 C23 C20 115.1(2)
C24 C23 H23A 108.5
C20 C23 H23A 108.5
C24 C23 H23B 108.5
C20 C23 H23B 108.5
H23A C23 H23B 107.5
O2 C24 C25 120.7(3)
O2 C24 C23 121.6(2)
C25 C24 C23 117.6(2)
C24 C25 H25A 109.5
C24 C25 H25B 109.5
H25A C25 H25B 109.5
C24 C25 H25C 109.5
H25A C25 H25C 109.5
H25B C25 H25C 109.5
C24 O2 Rh1 125.87(18)
F3 B1 F1 110.5(2)
F3 B1 F2 110.0(2)
F1 B1 F2 109.6(2)
F3 B1 F4 109.1(2)
F1 B1 F4 108.9(2)
F2 B1 F4 108.7(2)

loop_
_geom_bond_atom_site_label_1
_geom_bond_atom_site_label_2
_geom_bond_distance
Rh1 C1 1.971(2)
Rh1 C19 2.031(2)
Rh1 O1 2.2336(18)
Rh1 O2 2.2612(18)
Rh1 S1 2.3579(6)
Rh1 S2 2.3730(6)
S1 P1 2.0102(8)
P1 C6 1.788(2)
P1 C10 1.830(2)
P1 C7 1.831(2)
C1 C6 1.422(3)
C1 C2 1.426(3)
C2 C3 1.396(3)
C2 P2 1.788(2)
C3 C4 1.389(3)
C3 H3 0.9500
C4 C5 1.386(3)
C4 H4 0.9500
C5 C6 1.401(3)
C5 H5 0.9500
P2 C16 1.821(2)
P2 C13 1.836(2)
P2 S2 2.0070(8)
C7 C8 1.519(4)
C7 C9 1.531(4)
C7 H7 1.0000
C8 H8A 0.9800
C8 H8B 0.9800
C8 H8C 0.9800
C9 H9A 0.9800
C9 H9B 0.9800
C9 H9C 0.9800
C10 C12 1.532(4)
C10 C11 1.536(4)
C10 H10 1.0000
C11 H11A 0.9800
C11 H11B 0.9800
C11 H11C 0.9800
C12 H12A 0.9800
C12 H12B 0.9800
C12 H12C 0.9800
C13 C15 1.532(4)
C13 C14 1.537(3)
C13 H13 1.0000
C14 H14A 0.9800
C14 H14B 0.9800
C14 H14C 0.9800
C15 H15A 0.9800
C15 H15B 0.9800
C15 H15C 0.9800
C16 C17 1.529(3)
C16 C18 1.534(3)
C16 H16 1.0000
C17 H17A 0.9800
C17 H17B 0.9800
C17 H17C 0.9800
C18 H18A 0.9800
C18 H18B 0.9800
C18 H18C 0.9800
C19 H19A 0.9800
C19 H19B 0.9800
C19 H19C 0.9800
O1 C20 1.449(3)
O1 H1 0.74(3)
C20 C21 1.515(4)
C20 C22 1.526(4)
C20 C23 1.534(4)
C21 H21A 0.9800
C21 H21B 0.9800
C21 H21C 0.9800
C22 H22A 0.9800
C22 H22B 0.9800
C22 H22C 0.9800
C23 C24 1.523(4)
C23 H23A 0.9900
C23 H23B 0.9900
C24 O2 1.221(3)
C24 C25 1.481(4)
C25 H25A 0.9800
C25 H25B 0.9800
C25 H25C 0.9800
B1 F3 1.386(3)
B1 F1 1.390(3)
B1 F2 1.392(3)
B1 F4 1.414(3)

loop_
_geom_torsion_atom_site_label_1
_geom_torsion_atom_site_label_2
_geom_torsion_atom_site_label_3
_geom_torsion_atom_site_label_4
_geom_torsion
C1 Rh1 S1 P1 4.15(7)
C19 Rh1 S1 P1 90.00(7)
O1 Rh1 S1 P1 -178.33(6)
O2 Rh1 S1 P1 -95.23(5)
Rh1 S1 P1 C6 -8.64(8)
Rh1 S1 P1 C10 -129.53(9)
Rh1 S1 P1 C7 110.87(8)
C19 Rh1 C1 C6 -86.24(19)
O2 Rh1 C1 C6 90.44(18)
S1 Rh1 C1 C6 2.70(18)
S2 Rh1 C1 C6 -175.44(17)
C19 Rh1 C1 C2 87.11(19)
O2 Rh1 C1 C2 -96.21(18)
S1 Rh1 C1 C2 176.05(17)
S2 Rh1 C1 C2 -2.09(18)
C6 C1 C2 C3 2.7(3)
Rh1 C1 C2 C3 -171.14(18)
C6 C1 C2 P2 -175.84(16)
Rh1 C1 C2 P2 10.3(3)
C1 C2 C3 C4 -0.3(4)
P2 C2 C3 C4 178.28(19)
C2 C3 C4 C5 -2.2(4)
C3 C4 C5 C6 2.1(4)
C4 C5 C6 C1 0.6(4)
C4 C5 C6 P1 -178.47(19)
C2 C1 C6 C5 -2.9(3)
Rh1 C1 C6 C5 170.97(18)
C2 C1 C6 P1 176.18(16)
Rh1 C1 C6 P1 -10.0(3)
C10 P1 C6 C5 -47.1(2)
C7 P1 C6 C5 70.8(2)
S1 P1 C6 C5 -168.63(17)
C10 P1 C6 C1 133.75(18)
C7 P1 C6 C1 -108.34(19)
S1 P1 C6 C1 12.25(19)
C3 C2 P2 C16 45.8(2)
C1 C2 P2 C16 -135.62(17)
C3 C2 P2 C13 -71.8(2)
C1 C2 P2 C13 106.85(18)
C3 C2 P2 S2 167.73(17)
C1 C2 P2 S2 -13.65(19)
C2 P2 S2 Rh1 10.10(8)
C16 P2 S2 Rh1 131.32(8)
C13 P2 S2 Rh1 -109.56(9)
C1 Rh1 S2 P2 -5.28(7)
C19 Rh1 S2 P2 -91.14(7)
O1 Rh1 S2 P2 177.19(6)
O2 Rh1 S2 P2 94.33(5)
C6 P1 C7 C8 62.9(2)
C10 P1 C7 C8 -176.99(19)
S1 P1 C7 C8 -54.8(2)
C6 P1 C7 C9 -62.6(2)
C10 P1 C7 C9 57.4(2)
S1 P1 C7 C9 179.61(16)
C6 P1 C10 C12 -45.2(2)
C7 P1 C10 C12 -164.59(19)
S1 P1 C10 C12 73.4(2)
C6 P1 C10 C11 -168.71(17)
C7 P1 C10 C11 71.9(2)
S1 P1 C10 C11 -50.15(19)
C2 P2 C13 C15 -51.8(2)
C16 P2 C13 C15 -171.53(18)
S2 P2 C13 C15 66.49(19)
C2 P2 C13 C14 74.0(2)
C16 P2 C13 C14 -45.8(2)
S2 P2 C13 C14 -167.74(17)
C2 P2 C16 C17 53.0(2)
C13 P2 C16 C17 172.23(17)
S2 P2 C16 C17 -66.28(18)
C2 P2 C16 C18 177.04(16)
C13 P2 C16 C18 -63.77(19)
S2 P2 C16 C18 57.72(18)
C19 Rh1 O1 C20 -170.9(2)
O2 Rh1 O1 C20 12.4(2)
S1 Rh1 O1 C20 100.1(2)
S2 Rh1 O1 C20 -81.6(2)
Rh1 O1 C20 C21 -97.7(3)
Rh1 O1 C20 C22 140.5(2)
Rh1 O1 C20 C23 23.0(3)
O1 C20 C23 C24 -66.8(3)
C21 C20 C23 C24 52.7(3)
C22 C20 C23 C24 175.5(3)
C20 C23 C24 O2 67.0(3)
C20 C23 C24 C25 -115.5(3)
C25 C24 O2 Rh1 169.8(2)
C23 C24 O2 Rh1 -12.7(3)
C1 Rh1 O2 C24 160.3(2)
O1 Rh1 O2 C24 -19.4(2)
S1 Rh1 O2 C24 -108.2(2)
S2 Rh1 O2 C24 67.7(2)
